data_7151750
loop_
_publ_author_name
'Ponce Gonz\'alez, Julia'
'Edgar, Mark'
'Elsegood, Mark R. J.'
'Weaver, George W.'

_publ_section_title
;
 Synthesis of fluorinated fused benzofurans and benzothiophenes:
 Smiles-type rearrangement and cyclisation of perfluoro(het)aryl ethers
 and sulfides.
;
_journal_issue 7
_journal_name_full 'Organic &amp; biomolecular chemistry'
_journal_page_first 2294
_journal_page_last 2305
_journal_paper_doi 10.1039/c0ob00790k
_journal_volume 9
_journal_year 2011
_chemical_formula_moiety 'C11 H4 F3 N S'
_chemical_formula_sum 'C11 H4 F3 N S'
_chemical_formula_weight 239.21
_chemical_name_systematic
;
?
;
_space_group_IT_number 2
_symmetry_cell_setting triclinic
_symmetry_space_group_name_Hall '-P 1'
_symmetry_space_group_name_H-M 'P -1'
_atom_sites_solution_hydrogens geom
_atom_sites_solution_primary direct
_atom_sites_solution_secondary 'all non-H atoms found by direct methods'
_audit_creation_method SHELXL-97
_cell_angle_alpha 100.979(2)
_cell_angle_beta 97.143(2)
_cell_angle_gamma 113.863(2)
_cell_formula_units_Z 2
_cell_length_a 7.2230(8)
_cell_length_b 7.9584(9)
_cell_length_c 9.1866(10)
_cell_measurement_reflns_used 2860
_cell_measurement_temperature 150(2)
_cell_measurement_theta_max 26.93
_cell_measurement_theta_min 2.32
_cell_volume 462.01(9)
_computing_cell_refinement 'Bruker SAINT'
_computing_data_collection 'Bruker APEX 2'
_computing_data_reduction 'Bruker SAINT'
_computing_molecular_graphics 'Bruker SHELXTL'
_computing_publication_material 'Bruker SHELXTL and local programs'
_computing_structure_refinement 'SHELXL-97 (Sheldrick, 2008)'
_computing_structure_solution 'SHELXS-97 (Sheldrick, 2008)'
_diffrn_ambient_temperature 150(2)
_diffrn_measured_fraction_theta_full 0.996
_diffrn_measured_fraction_theta_max 0.996
_diffrn_measurement_device_type 'Bruker APEX 2 CCD diffractometer'
_diffrn_measurement_method '\w rotation with narrow frames'
_diffrn_radiation_monochromator graphite
_diffrn_radiation_source 'fine-focus sealed tube'
_diffrn_radiation_type MoK\a
_diffrn_radiation_wavelength 0.71073
_diffrn_reflns_av_R_equivalents 0.0249
_diffrn_reflns_av_sigmaI/netI 0.0222
_diffrn_reflns_limit_h_max 9
_diffrn_reflns_limit_h_min -9
_diffrn_reflns_limit_k_max 10
_diffrn_reflns_limit_k_min -10
_diffrn_reflns_limit_l_max 11
_diffrn_reflns_limit_l_min 0
_diffrn_reflns_number 7449
_diffrn_reflns_theta_full 27.08
_diffrn_reflns_theta_max 27.08
_diffrn_reflns_theta_min 2.32
_diffrn_standards_decay_% 0
_diffrn_standards_number 0
_exptl_absorpt_coefficient_mu 0.362
_exptl_absorpt_correction_T_max 0.989
_exptl_absorpt_correction_T_min 0.849
_exptl_absorpt_correction_type multi-scan
_exptl_absorpt_process_details 'TWINABS v2007/5, Sheldrick, G.M., (2007)'
_exptl_crystal_colour colourless
_exptl_crystal_density_diffrn 1.720
_exptl_crystal_density_method 'not measured'
_exptl_crystal_description plate
_exptl_crystal_F_000 240
_exptl_crystal_size_max 0.47
_exptl_crystal_size_mid 0.15
_exptl_crystal_size_min 0.03
_refine_diff_density_max 0.366
_refine_diff_density_min -0.189
_refine_diff_density_rms 0.053
_refine_ls_extinction_method none
_refine_ls_goodness_of_fit_ref 1.030
_refine_ls_hydrogen_treatment constr
_refine_ls_matrix_type full
_refine_ls_number_parameters 146
_refine_ls_number_reflns 3593
_refine_ls_number_restraints 0
_refine_ls_restrained_S_all 1.030
_refine_ls_R_factor_all 0.0401
_refine_ls_R_factor_gt 0.0343
_refine_ls_shift/su_max 0.000
_refine_ls_shift/su_mean 0.000
_refine_ls_structure_factor_coef Fsqd
_refine_ls_weighting_details 'calc w=1/[\s^2^(Fo^2^)+(0.0467P)^2^+0.1159P] where P=(Fo^2^+2Fc^2^)/3'
_refine_ls_weighting_scheme calc
_refine_ls_wR_factor_gt 0.0848
_refine_ls_wR_factor_ref 0.0881
_reflns_number_gt 3172
_reflns_number_total 3593
_reflns_threshold_expression I>2\s(I)
_cod_data_source_file c0ob00790k.txt
_cod_data_source_block 8
_cod_original_sg_symbol_H-M P-1
_cod_database_code 7151750

loop_
_symmetry_equiv_pos_as_xyz
'x, y, z'
'-x, -y, -z'

loop_
_atom_site_label
_atom_site_type_symbol
_atom_site_fract_x
_atom_site_fract_y
_atom_site_fract_z
_atom_site_U_iso_or_equiv
_atom_site_adp_type
_atom_site_occupancy
_atom_site_symmetry_multiplicity
_atom_site_calc_flag
_atom_site_refinement_flags
_atom_site_disorder_assembly
_atom_site_disorder_group
S1 S 0.30418(5) 0.25106(5) 0.92937(4) 0.02511(10) Uani 1 1 d . . .
C2 C 0.28484(19) 0.20442(19) 1.10501(15) 0.0215(3) Uani 1 1 d . . .
C3 C 0.2995(2) 0.32815(19) 1.23902(16) 0.0246(3) Uani 1 1 d . . .
F3 F 0.33273(13) 0.50808(11) 1.24488(10) 0.0348(2) Uani 1 1 d . . .
C4 C 0.2781(2) 0.2600(2) 1.36502(16) 0.0267(3) Uani 1 1 d . . .
F4 F 0.28771(14) 0.37427(13) 1.49616(10) 0.0375(2) Uani 1 1 d . . .
N5 N 0.24641(18) 0.08544(17) 1.36810(13) 0.0273(3) Uani 1 1 d . . .
C6 C 0.2334(2) -0.02883(19) 1.24080(16) 0.0237(3) Uani 1 1 d . . .
F6 F 0.20183(14) -0.20500(12) 1.24751(10) 0.0336(2) Uani 1 1 d . . .
C7 C 0.24900(19) 0.01659(18) 1.10301(15) 0.0204(3) Uani 1 1 d . . .
C8 C 0.23457(19) -0.09414(18) 0.95362(15) 0.0208(3) Uani 1 1 d . . .
C9 C 0.1961(2) -0.28496(19) 0.90387(16) 0.0250(3) Uani 1 1 d . . .
H9 H 0.1770 -0.3623 0.9730 0.030 Uiso 1 1 calc R . .
C10 C 0.1863(2) -0.3598(2) 0.75254(17) 0.0304(3) Uani 1 1 d . . .
H10 H 0.1596 -0.4895 0.7179 0.036 Uiso 1 1 calc R . .
C11 C 0.2149(2) -0.2477(2) 0.65055(17) 0.0317(3) Uani 1 1 d . . .
H11 H 0.2082 -0.3020 0.5474 0.038 Uiso 1 1 calc R . .
C12 C 0.2529(2) -0.0589(2) 0.69643(16) 0.0287(3) Uani 1 1 d . . .
H12 H 0.2725 0.0173 0.6265 0.034 Uiso 1 1 calc R . .
C13 C 0.26171(19) 0.01646(19) 0.84829(15) 0.0227(3) Uani 1 1 d . . .

loop_
_atom_site_aniso_label
_atom_site_aniso_U_11
_atom_site_aniso_U_22
_atom_site_aniso_U_33
_atom_site_aniso_U_23
_atom_site_aniso_U_13
_atom_site_aniso_U_12
S1 0.02776(18) 0.02347(17) 0.02612(18) 0.01108(13) 0.00667(13) 0.01108(13)
C2 0.0182(6) 0.0232(6) 0.0248(7) 0.0085(5) 0.0048(5) 0.0098(5)
C3 0.0218(6) 0.0214(6) 0.0302(7) 0.0041(5) 0.0051(5) 0.0106(5)
F3 0.0387(5) 0.0214(4) 0.0435(5) 0.0036(4) 0.0087(4) 0.0147(4)
C4 0.0217(7) 0.0325(8) 0.0227(7) -0.0008(6) 0.0043(5) 0.0126(6)
F4 0.0394(5) 0.0418(5) 0.0273(5) -0.0036(4) 0.0089(4) 0.0193(4)
N5 0.0279(6) 0.0355(7) 0.0226(6) 0.0091(5) 0.0082(5) 0.0165(5)
C6 0.0232(6) 0.0261(7) 0.0260(7) 0.0100(6) 0.0070(5) 0.0132(5)
F6 0.0492(5) 0.0300(4) 0.0332(5) 0.0174(4) 0.0149(4) 0.0231(4)
C7 0.0183(6) 0.0219(6) 0.0223(6) 0.0066(5) 0.0051(5) 0.0096(5)
C8 0.0178(6) 0.0238(6) 0.0217(6) 0.0065(5) 0.0051(5) 0.0098(5)
C9 0.0223(7) 0.0258(7) 0.0286(7) 0.0063(6) 0.0069(5) 0.0124(5)
C10 0.0261(7) 0.0293(7) 0.0340(8) 0.0001(6) 0.0066(6) 0.0141(6)
C11 0.0273(7) 0.0430(9) 0.0220(7) 0.0004(6) 0.0050(6) 0.0166(7)
C12 0.0245(7) 0.0411(8) 0.0225(7) 0.0111(6) 0.0069(5) 0.0150(6)
C13 0.0186(6) 0.0265(7) 0.0245(7) 0.0080(5) 0.0050(5) 0.0107(5)

loop_
_atom_type_symbol
_atom_type_description
_atom_type_scat_dispersion_real
_atom_type_scat_dispersion_imag
_atom_type_scat_source
C C 0.0033 0.0016 'International Tables Vol C Tables 4.2.6.8 and 6.1.1.4'
H H 0.0000 0.0000 'International Tables Vol C Tables 4.2.6.8 and 6.1.1.4'
N N 0.0061 0.0033 'International Tables Vol C Tables 4.2.6.8 and 6.1.1.4'
F F 0.0171 0.0103 'International Tables Vol C Tables 4.2.6.8 and 6.1.1.4'
S S 0.1246 0.1234 'International Tables Vol C Tables 4.2.6.8 and 6.1.1.4'

loop_
_geom_angle_atom_site_label_1
_geom_angle_atom_site_label_2
_geom_angle_atom_site_label_3
_geom_angle
_geom_angle_site_symmetry_1
_geom_angle_site_symmetry_3
_geom_angle_publ_flag
C2 S1 C13 90.90(6) . . ?
C3 C2 C7 119.57(12) . . ?
C3 C2 S1 127.54(11) . . ?
C7 C2 S1 112.89(10) . . ?
F3 C3 C4 121.26(12) . . ?
F3 C3 C2 121.16(13) . . ?
C4 C3 C2 117.58(13) . . ?
N5 C4 F4 115.98(13) . . ?
N5 C4 C3 124.65(13) . . ?
F4 C4 C3 119.37(13) . . ?
C6 N5 C4 116.84(12) . . ?
N5 C6 F6 115.49(12) . . ?
N5 C6 C7 125.83(12) . . ?
F6 C6 C7 118.68(12) . . ?
C6 C7 C2 115.52(12) . . ?
C6 C7 C8 132.09(12) . . ?
C2 C7 C8 112.39(11) . . ?
C9 C8 C13 119.03(12) . . ?
C9 C8 C7 130.08(12) . . ?
C13 C8 C7 110.89(11) . . ?
C10 C9 C8 119.14(13) . . ?
C9 C10 C11 120.91(14) . . ?
C12 C11 C10 121.21(13) . . ?
C11 C12 C13 118.03(13) . . ?
C12 C13 C8 121.68(13) . . ?
C12 C13 S1 125.39(11) . . ?
C8 C13 S1 112.93(10) . . ?

loop_
_geom_bond_atom_site_label_1
_geom_bond_atom_site_label_2
_geom_bond_distance
_geom_bond_site_symmetry_2
_geom_bond_publ_flag
S1 C2 1.7329(14) . ?
S1 C13 1.7564(14) . ?
C2 C3 1.3849(19) . ?
C2 C7 1.4060(17) . ?
C3 F3 1.3417(15) . ?
C3 C4 1.369(2) . ?
C4 N5 1.3197(19) . ?
C4 F4 1.3396(16) . ?
N5 C6 1.3047(18) . ?
C6 F6 1.3413(15) . ?
C6 C7 1.3866(18) . ?
C7 C8 1.4492(18) . ?
C8 C9 1.3981(18) . ?
C8 C13 1.4077(18) . ?
C9 C10 1.385(2) . ?
C10 C11 1.391(2) . ?
C11 C12 1.381(2) . ?
C12 C13 1.3923(19) . ?

loop_
_geom_torsion_atom_site_label_1
_geom_torsion_atom_site_label_2
_geom_torsion_atom_site_label_3
_geom_torsion_atom_site_label_4
_geom_torsion
_geom_torsion_site_symmetry_1
_geom_torsion_site_symmetry_2
_geom_torsion_site_symmetry_3
_geom_torsion_site_symmetry_4
_geom_torsion_publ_flag
C13 S1 C2 C3 -179.08(13) . . . . ?
C13 S1 C2 C7 0.52(10) . . . . ?
C7 C2 C3 F3 -179.72(11) . . . . ?
S1 C2 C3 F3 -0.14(19) . . . . ?
C7 C2 C3 C4 0.06(19) . . . . ?
S1 C2 C3 C4 179.64(10) . . . . ?
F3 C3 C4 N5 -179.59(12) . . . . ?
C2 C3 C4 N5 0.6(2) . . . . ?
F3 C3 C4 F4 0.92(19) . . . . ?
C2 C3 C4 F4 -178.86(11) . . . . ?
F4 C4 N5 C6 178.98(12) . . . . ?
C3 C4 N5 C6 -0.5(2) . . . . ?
C4 N5 C6 F6 179.80(11) . . . . ?
C4 N5 C6 C7 -0.3(2) . . . . ?
N5 C6 C7 C2 0.9(2) . . . . ?
F6 C6 C7 C2 -179.18(11) . . . . ?
N5 C6 C7 C8 -178.81(13) . . . . ?
F6 C6 C7 C8 1.1(2) . . . . ?
C3 C2 C7 C6 -0.76(18) . . . . ?
S1 C2 C7 C6 179.60(9) . . . . ?
C3 C2 C7 C8 179.04(11) . . . . ?
S1 C2 C7 C8 -0.60(14) . . . . ?
C6 C7 C8 C9 1.3(2) . . . . ?
C2 C7 C8 C9 -178.46(13) . . . . ?
C6 C7 C8 C13 -179.89(13) . . . . ?
C2 C7 C8 C13 0.36(15) . . . . ?
C13 C8 C9 C10 0.16(19) . . . . ?
C7 C8 C9 C10 178.90(13) . . . . ?
C8 C9 C10 C11 0.3(2) . . . . ?
C9 C10 C11 C12 -0.3(2) . . . . ?
C10 C11 C12 C13 0.0(2) . . . . ?
C11 C12 C13 C8 0.5(2) . . . . ?
C11 C12 C13 S1 -179.01(10) . . . . ?
C9 C8 C13 C12 -0.54(19) . . . . ?
C7 C8 C13 C12 -179.51(11) . . . . ?
C9 C8 C13 S1 179.00(10) . . . . ?
C7 C8 C13 S1 0.03(14) . . . . ?
C2 S1 C13 C12 179.21(12) . . . . ?
C2 S1 C13 C8 -0.31(10) . . . . ?

loop_
_cod_related_entry_id
_cod_related_entry_database
_cod_related_entry_code
1 ChemSpider 30653472
